data_7241975
loop_
_publ_author_name
'Abe, Haruka'
'Kobayashi, Takahiro'
'Hoshino, Norihisa'
'Takeda, Takashi'
'Suzuki, Yasutaka'
'Kawamata, Jun'
'Akutagawa, Tomoyuki'

_publ_section_title
;
 Dynamic structural reconstruction of
 (guanidinium+)2(benzene-1,4-disulfonate2&#x2212;) host crystal by guest
 adsorption
;
_journal_issue 5
_journal_name_full CrystEngComm
_journal_page_first 1149
_journal_page_last 1157
_journal_paper_doi 10.1039/D0CE01616K
_journal_volume 23
_journal_year 2021
_chemical_formula_moiety '2(C H6 N3)+, (C6 H4 O6 S2)2-, 3(C4 H4 S)'
_chemical_formula_sum 'C20 H28 N6 O6 S5'
_chemical_formula_weight 608.78
_space_group_crystal_system monoclinic
_space_group_IT_number 14
_space_group_name_Hall '-P 2yn'
_space_group_name_H-M_alt 'P 1 21/n 1'
_atom_sites_solution_hydrogens geom
_atom_sites_solution_primary direct
_atom_sites_solution_secondary difmap
_audit_creation_method SHELXL-2018/3
_audit_update_record
;
2020-10-29 deposited with the CCDC.	2020-12-21 downloaded from the CCDC.
;
_cell_angle_alpha 90
_cell_angle_beta 90.488(6)
_cell_angle_gamma 90
_cell_formula_units_Z 2
_cell_length_a 7.6230(3)
_cell_length_b 16.8745(8)
_cell_length_c 11.8090(6)
_cell_measurement_reflns_used 10020
_cell_measurement_temperature 100(2)
_cell_measurement_theta_max 68.24
_cell_measurement_theta_min 3.75
_cell_volume 1518.99(12)
_computing_cell_refinement 'RAPID AUTO (Rigaku, 2011)'
_computing_data_collection 'RAPID AUTO (Rigaku, 2011)'
_computing_data_reduction 'RAPID AUTO (Rigaku, 2011)'
_computing_molecular_graphics 'Mercury (CCDC, 2016)'
_computing_publication_material 'CrystalStructure 4.3 (Rigaku, 2019)'
_computing_structure_refinement 'SHELXL-2018/3 (Sheldrick, 2018)'
_computing_structure_solution 'SHELXS-2013 (Sheldrick, 2013)'
_diffrn_ambient_temperature 100(2)
_diffrn_detector_area_resol_mean 10.000
_diffrn_measured_fraction_theta_full 0.992
_diffrn_measured_fraction_theta_max 0.990
_diffrn_measurement_device_type 'Rigaku R-AXIS RAPID'
_diffrn_measurement_method \w
_diffrn_radiation_type CuK\a
_diffrn_radiation_wavelength 1.54187
_diffrn_reflns_av_R_equivalents 0.0615
_diffrn_reflns_av_unetI/netI 0.0526
_diffrn_reflns_Laue_measured_fraction_full 0.992
_diffrn_reflns_Laue_measured_fraction_max 0.990
_diffrn_reflns_limit_h_max 9
_diffrn_reflns_limit_h_min -9
_diffrn_reflns_limit_k_max 20
_diffrn_reflns_limit_k_min -20
_diffrn_reflns_limit_l_max 14
_diffrn_reflns_limit_l_min -14
_diffrn_reflns_number 16375
_diffrn_reflns_point_group_measured_fraction_full 0.992
_diffrn_reflns_point_group_measured_fraction_max 0.990
_diffrn_reflns_theta_full 67.687
_diffrn_reflns_theta_max 68.245
_diffrn_reflns_theta_min 4.570
_diffrn_source 'rotating-anode X-ray tube'
_exptl_absorpt_coefficient_mu 3.888
_exptl_absorpt_correction_T_max 1.0000
_exptl_absorpt_correction_T_min 0.5831
_exptl_absorpt_correction_type empirical
_exptl_absorpt_process_details 'ABSCOR (Rigaku, 2011)'
_exptl_crystal_colour colorless
_exptl_crystal_density_diffrn 1.331
_exptl_crystal_description needle
_exptl_crystal_F_000 636
_exptl_crystal_size_max 0.100
_exptl_crystal_size_mid 0.100
_exptl_crystal_size_min 0.010
_refine_diff_density_max 0.668
_refine_diff_density_min -0.646
_refine_diff_density_rms 0.092
_refine_ls_extinction_method none
_refine_ls_goodness_of_fit_ref 1.083
_refine_ls_hydrogen_treatment constr
_refine_ls_matrix_type full
_refine_ls_number_parameters 100
_refine_ls_number_reflns 2751
_refine_ls_number_restraints 0
_refine_ls_restrained_S_all 1.083
_refine_ls_R_factor_all 0.1118
_refine_ls_R_factor_gt 0.0950
_refine_ls_shift/su_max 0.000
_refine_ls_shift/su_mean 0.000
_refine_ls_structure_factor_coef Fsqd
_refine_ls_weighting_details 'w=1/[\s^2^(Fo^2^)+(0.1849P)^2^+1.1864P] where P=(Fo^2^+2Fc^2^)/3'
_refine_ls_weighting_scheme calc
_refine_ls_wR_factor_gt 0.2899
_refine_ls_wR_factor_ref 0.3084
_reflns_Friedel_coverage 0.000
_reflns_number_gt 2043
_reflns_number_total 2751
_reflns_threshold_expression 'I > 2\s(I)'
_cod_data_source_file d0ce01616k2.cif
_cod_data_source_block p21n_sq_CCDC1
_cod_depositor_comments 'Adding full bibliography for 7241968--7241975.cif.'
_cod_original_sg_symbol_H-M 'P 21/n'
_cod_database_code 7241975
_shelx_shelxl_version_number 2018/3
_shelx_space_group_comment
;
The symmetry employed for this shelxl refinement is uniquely defined
by the following loop, which should always be used as a source of
symmetry information in preference to the above space-group names.
They are only intended as comments.
;
_shelx_estimated_absorpt_t_min 0.697
_shelx_estimated_absorpt_t_max 0.962

loop_
_space_group_symop_operation_xyz
'x, y, z'
'-x+1/2, y+1/2, -z+1/2'
'-x, -y, -z'
'x-1/2, -y-1/2, z-1/2'

loop_
_atom_site_label
_atom_site_type_symbol
_atom_site_fract_x
_atom_site_fract_y
_atom_site_fract_z
_atom_site_U_iso_or_equiv
_atom_site_adp_type
_atom_site_occupancy
_atom_site_site_symmetry_order
_atom_site_calc_flag
_atom_site_refinement_flags_posn
_atom_site_refinement_flags_adp
_atom_site_refinement_flags_occupancy
_atom_site_disorder_assembly
_atom_site_disorder_group
S1 S 0.46946(15) 0.18512(7) 0.01995(10) 0.0567(4) Uani 1 1 d . . . . .
O1 O 0.4665(4) 0.2162(2) -0.0946(3) 0.0608(8) Uani 1 1 d . . . . .
O2 O 0.6264(4) 0.2084(2) 0.0826(3) 0.0603(9) Uani 1 1 d . . . . .
O3 O 0.3101(4) 0.2019(2) 0.0813(3) 0.0606(9) Uani 1 1 d . . . . .
N1 N 0.4676(5) 0.2778(2) 0.4809(3) 0.0587(10) Uani 1 1 d . . . . .
H1 H 0.567968 0.284881 0.516852 0.070 Uiso 1 1 calc R U . . .
H2 H 0.368034 0.283974 0.517081 0.070 Uiso 1 1 calc R U . . .
N2 N 0.6166(5) 0.2485(2) 0.3175(4) 0.0656(11) Uani 1 1 d . . . . .
H3 H 0.717064 0.255561 0.353363 0.079 Uiso 1 1 calc R U . . .
H4 H 0.615749 0.235246 0.245382 0.079 Uiso 1 1 calc R U . . .
N3 N 0.3136(5) 0.2448(2) 0.3188(4) 0.0616(11) Uani 1 1 d . . . . .
H5 H 0.214401 0.249406 0.355725 0.074 Uiso 1 1 calc R U . . .
H6 H 0.312371 0.231502 0.246693 0.074 Uiso 1 1 calc R U . . .
C1 C 0.4082(6) 0.0335(3) 0.0920(4) 0.0594(12) Uani 1 1 d . . . . .
H7 H 0.346613 0.056781 0.153167 0.071 Uiso 1 1 calc R U . . .
C2 C 0.5720(6) 0.0479(3) -0.0845(4) 0.0582(12) Uani 1 1 d . . . . .
H8 H 0.619853 0.081184 -0.141319 0.070 Uiso 1 1 calc R U . . .
C3 C 0.4823(5) 0.0811(3) 0.0058(4) 0.0523(11) Uani 1 1 d . . . . .
C4 C 0.4663(6) 0.2578(3) 0.3721(4) 0.0543(11) Uani 1 1 d . . . . .

loop_
_atom_site_aniso_label
_atom_site_aniso_U_11
_atom_site_aniso_U_22
_atom_site_aniso_U_33
_atom_site_aniso_U_23
_atom_site_aniso_U_13
_atom_site_aniso_U_12
S1 0.0392(7) 0.0686(8) 0.0625(7) 0.0013(5) 0.0095(5) 0.0008(5)
O1 0.0426(19) 0.073(2) 0.067(2) 0.0070(17) 0.0060(15) -0.0001(15)
O2 0.0401(18) 0.076(2) 0.065(2) -0.0067(17) 0.0104(15) -0.0048(15)
O3 0.0392(18) 0.074(2) 0.069(2) -0.0035(16) 0.0060(15) 0.0034(15)
N1 0.038(2) 0.076(3) 0.062(2) -0.011(2) 0.0132(17) -0.0006(18)
N2 0.041(2) 0.078(3) 0.078(3) -0.017(2) 0.010(2) -0.0009(19)
N3 0.043(2) 0.073(3) 0.070(3) -0.016(2) 0.0100(19) -0.0024(18)
C1 0.045(3) 0.072(3) 0.061(3) -0.004(2) 0.015(2) 0.002(2)
C2 0.053(3) 0.062(3) 0.059(3) 0.004(2) 0.015(2) -0.001(2)
C3 0.032(2) 0.068(3) 0.058(2) 0.002(2) 0.0144(19) 0.0006(18)
C4 0.045(3) 0.054(3) 0.064(3) -0.001(2) 0.006(2) 0.0022(19)

loop_
_atom_type_symbol
_atom_type_description
_atom_type_scat_dispersion_real
_atom_type_scat_dispersion_imag
_atom_type_scat_source
C C 0.0181 0.0091 'International Tables Vol C Tables 4.2.6.8 and 6.1.1.4'
H H 0.0000 0.0000 'International Tables Vol C Tables 4.2.6.8 and 6.1.1.4'
N N 0.0311 0.0180 'International Tables Vol C Tables 4.2.6.8 and 6.1.1.4'
O O 0.0492 0.0322 'International Tables Vol C Tables 4.2.6.8 and 6.1.1.4'
S S 0.3331 0.5567 'International Tables Vol C Tables 4.2.6.8 and 6.1.1.4'

loop_
_geom_angle_atom_site_label_1
_geom_angle_atom_site_label_2
_geom_angle_atom_site_label_3
_geom_angle
_geom_angle_site_symmetry_1
_geom_angle_site_symmetry_3
_geom_angle_publ_flag
O3 S1 O1 112.9(2) . . ?
O3 S1 O2 112.5(2) . . ?
O1 S1 O2 112.5(2) . . ?
O3 S1 C3 106.8(2) . . ?
O1 S1 C3 105.7(2) . . ?
O2 S1 C3 105.7(2) . . ?
C4 N1 H1 120.0 . . ?
C4 N1 H2 120.0 . . ?
H1 N1 H2 120.0 . . ?
C4 N2 H3 120.0 . . ?
C4 N2 H4 120.0 . . ?
H3 N2 H4 120.0 . . ?
C4 N3 H5 120.0 . . ?
C4 N3 H6 120.0 . . ?
H5 N3 H6 120.0 . . ?
C2 C1 C3 118.1(4) 3_655 . ?
C2 C1 H7 120.9 3_655 . ?
C3 C1 H7 120.9 . . ?
C1 C2 C3 120.2(4) 3_655 . ?
C1 C2 H8 119.9 3_655 . ?
C3 C2 H8 119.9 . . ?
C2 C3 C1 121.6(5) . . ?
C2 C3 S1 120.1(4) . . ?
C1 C3 S1 118.2(4) . . ?
N1 C4 N2 120.0(4) . . ?
N1 C4 N3 119.8(4) . . ?
N2 C4 N3 120.1(4) . . ?

loop_
_geom_bond_atom_site_label_1
_geom_bond_atom_site_label_2
_geom_bond_distance
_geom_bond_site_symmetry_2
_geom_bond_publ_flag
S1 O3 1.448(3) . ?
S1 O1 1.451(4) . ?
S1 O2 1.455(4) . ?
S1 C3 1.766(5) . ?
N1 C4 1.328(6) . ?
N1 H1 0.8800 . ?
N1 H2 0.8800 . ?
N2 C4 1.330(6) . ?
N2 H3 0.8800 . ?
N2 H4 0.8800 . ?
N3 C4 1.337(6) . ?
N3 H5 0.8800 . ?
N3 H6 0.8800 . ?
C1 C2 1.385(7) 3_655 ?
C1 C3 1.419(6) . ?
C1 H7 0.9500 . ?
C2 C3 1.389(6) . ?
C2 H8 0.9500 . ?

loop_
_geom_torsion_atom_site_label_1
_geom_torsion_atom_site_label_2
_geom_torsion_atom_site_label_3
_geom_torsion_atom_site_label_4
_geom_torsion
_geom_torsion_site_symmetry_1
_geom_torsion_site_symmetry_2
_geom_torsion_site_symmetry_3
_geom_torsion_site_symmetry_4
_geom_torsion_publ_flag
C1 C2 C3 C1 -0.3(8) 3_655 . . . ?
C1 C2 C3 S1 175.9(4) 3_655 . . . ?
C2 C1 C3 C2 0.3(8) 3_655 . . . ?
C2 C1 C3 S1 -176.0(4) 3_655 . . . ?
O3 S1 C3 C2 153.1(4) . . . . ?
O1 S1 C3 C2 32.5(4) . . . . ?
O2 S1 C3 C2 -86.9(4) . . . . ?
O3 S1 C3 C1 -30.6(4) . . . . ?
O1 S1 C3 C1 -151.1(4) . . . . ?
O2 S1 C3 C1 89.4(4) . . . . ?
